data_4117993
loop_
_publ_author_name
'Kohsuke Ohmatsu'
'Yuta Hamajima'
'Takashi Ooi'

_publ_section_title
;
 Catalytic Asymmetric Ring Openings of Meso and Terminal Aziridines with
 Halides Mediated by Chiral 1,2,3-Triazolium Silicates
;
_journal_name_full 'Journal of the American Chemical Society'
_journal_page_first 8794
_journal_page_last 8797
_journal_paper_doi 10.1021/ja3028668
_journal_volume 134
_journal_year 2012
_chemical_formula_sum 'C16 H26 Cl N O2 S'
_chemical_formula_weight 331.89
_chemical_name_systematic
; 
 ? 
;
_space_group_IT_number 4
_symmetry_cell_setting monoclinic
_symmetry_space_group_name_Hall 'P 2yb'
_symmetry_space_group_name_H-M 'P 1 21 1'
_atom_sites_solution_hydrogens geom
_atom_sites_solution_primary direct
_atom_sites_solution_secondary difmap
_audit_creation_method SHELXL-97
_cell_angle_alpha 90.00
_cell_angle_beta 119.393(2)
_cell_angle_gamma 90.00
_cell_formula_units_Z 4
_cell_length_a 13.2065(15)
_cell_length_b 11.7609(13)
_cell_length_c 13.2632(15)
_cell_measurement_reflns_used 9192
_cell_measurement_temperature 153(2)
_cell_measurement_theta_max 28.23
_cell_measurement_theta_min 2.47
_cell_volume 1794.9(4)
_computing_cell_refinement 'Bruker SMART'
_computing_data_collection 'Bruker SMART'
_computing_data_reduction 'Bruker SAINT'
_computing_molecular_graphics 'Bruker SHELXTL'
_computing_publication_material 'Bruker SHELXTL'
_computing_structure_refinement 'SHELXL-97 (Sheldrick, 1997)'
_computing_structure_solution 'SHELXS-97 (Sheldrick, 1990)'
_diffrn_ambient_temperature 153(2)
_diffrn_detector_area_resol_mean 8.366
_diffrn_measured_fraction_theta_full 0.997
_diffrn_measured_fraction_theta_max 0.997
_diffrn_measurement_device_type 'CCD area detector'
_diffrn_measurement_method 'phi and omega scans'
_diffrn_radiation_monochromator graphite
_diffrn_radiation_source 'fine-focus sealed tube'
_diffrn_radiation_type MoK\a
_diffrn_radiation_wavelength 0.71073
_diffrn_reflns_av_R_equivalents 0.0224
_diffrn_reflns_av_sigmaI/netI 0.0337
_diffrn_reflns_limit_h_max 17
_diffrn_reflns_limit_h_min -17
_diffrn_reflns_limit_k_max 15
_diffrn_reflns_limit_k_min -15
_diffrn_reflns_limit_l_max 17
_diffrn_reflns_limit_l_min -14
_diffrn_reflns_number 13339
_diffrn_reflns_theta_full 28.23
_diffrn_reflns_theta_max 28.23
_diffrn_reflns_theta_min 1.76
_exptl_absorpt_coefficient_mu 0.333
_exptl_absorpt_correction_T_max 0.9364
_exptl_absorpt_correction_T_min 0.8251
_exptl_absorpt_correction_type empirical
_exptl_crystal_colour colorless
_exptl_crystal_density_diffrn 1.228
_exptl_crystal_description block
_exptl_crystal_F_000 712
_exptl_crystal_size_max 0.60
_exptl_crystal_size_mid 0.50
_exptl_crystal_size_min 0.20
_refine_diff_density_max 0.991
_refine_diff_density_min -0.612
_refine_diff_density_rms 0.077
_refine_ls_abs_structure_details 'Flack H D (1983), Acta Cryst. A39, 876-881'
_refine_ls_abs_structure_Flack 0.01(6)
_refine_ls_extinction_method none
_refine_ls_goodness_of_fit_ref 1.024
_refine_ls_hydrogen_treatment mixed
_refine_ls_matrix_type full
_refine_ls_number_parameters 391
_refine_ls_number_reflns 8331
_refine_ls_number_restraints 1
_refine_ls_restrained_S_all 1.024
_refine_ls_R_factor_all 0.0555
_refine_ls_R_factor_gt 0.0539
_refine_ls_shift/su_max 0.172
_refine_ls_shift/su_mean 0.010
_refine_ls_structure_factor_coef Fsqd
_refine_ls_weighting_details 'calc w=1/[\s^2^(Fo^2^)+(0.1054P)^2^+0.7710P] where P=(Fo^2^+2Fc^2^)/3'
_refine_ls_weighting_scheme calc
_refine_ls_wR_factor_gt 0.1502
_refine_ls_wR_factor_ref 0.1519
_reflns_number_gt 8017
_reflns_number_total 8331
_reflns_threshold_expression >2sigma(I)
_cod_data_source_file ja3028668_si_002.cif
_cod_data_source_block 2130yha
_cod_original_cell_volume 1794.9(3)
_cod_database_code 4117993

loop_
_symmetry_equiv_pos_as_xyz
'x, y, z'
'-x, y+1/2, -z'

loop_
_atom_site_label
_atom_site_type_symbol
_atom_site_fract_x
_atom_site_fract_y
_atom_site_fract_z
_atom_site_U_iso_or_equiv
_atom_site_adp_type
_atom_site_occupancy
_atom_site_symmetry_multiplicity
_atom_site_calc_flag
_atom_site_refinement_flags
C32 C 0.0006(3) 0.7440(3) 0.5110(3) 0.0410(6) Uani 1 1 d .
H32A H 0.0395 0.6939 0.4816 0.062 Uiso 1 1 calc R
H32B H -0.0479 0.6985 0.5326 0.062 Uiso 1 1 calc R
H32C H 0.0590 0.7852 0.5790 0.062 Uiso 1 1 calc R
C11 C -0.2728(3) 0.7289(3) 0.3387(3) 0.0434(6) Uani 1 1 d .
H11A H -0.3325 0.6871 0.2721 0.065 Uiso 1 1 calc R
H11B H -0.3083 0.7946 0.3548 0.065 Uiso 1 1 calc R
H11C H -0.2380 0.6788 0.4065 0.065 Uiso 1 1 calc R
C1 C 0.3993(6) 0.4716(7) 0.3705(8) 0.152(5) Uani 1 1 d .
H1A H 0.4601 0.4221 0.3728 0.229 Uiso 1 1 calc R
H1B H 0.3630 0.5145 0.2978 0.229 Uiso 1 1 calc R
H1C H 0.3404 0.4252 0.3757 0.229 Uiso 1 1 calc R
C2 C 0.4989(10) 0.4889(9) 0.5787(7) 0.176(5) Uani 1 1 d .
H2A H 0.4353 0.4560 0.5872 0.263 Uiso 1 1 calc R
H2B H 0.5431 0.5419 0.6425 0.263 Uiso 1 1 calc R
H2C H 0.5503 0.4281 0.5802 0.263 Uiso 1 1 calc R
C3 C 0.5520(6) 0.6068(6) 0.4684(11) 0.162(5) Uani 1 1 d .
H3A H 0.6148 0.5513 0.4902 0.243 Uiso 1 1 calc R
H3B H 0.5792 0.6694 0.5244 0.243 Uiso 1 1 calc R
H3C H 0.5287 0.6367 0.3911 0.243 Uiso 1 1 calc R
C16 C 0.5400(7) 0.5199(5) -0.0313(8) 0.117(3) Uani 1 1 d .
H16A H 0.5099 0.5011 -0.1130 0.176 Uiso 1 1 calc R
H16B H 0.6201 0.5473 0.0020 0.176 Uiso 1 1 calc R
H16C H 0.4915 0.5792 -0.0245 0.176 Uiso 1 1 calc R
C17 C 0.5557(5) 0.4479(6) 0.1527(4) 0.091(2) Uani 1 1 d .
H17A H 0.4926 0.4980 0.1441 0.137 Uiso 1 1 calc R
H17B H 0.6303 0.4872 0.1968 0.137 Uiso 1 1 calc R
H17C H 0.5559 0.3787 0.1940 0.137 Uiso 1 1 calc R
S2 S 0.86905(5) 0.04622(5) 0.04951(5) 0.02525(13) Uani 1 1 d .
O4 O 0.86437(15) -0.04170(16) 0.12276(16) 0.0327(4) Uani 1 1 d .
C18 C 0.6193(2) 0.2855(3) -0.0628(2) 0.0332(5) Uani 1 1 d .
H18 H 0.5620 0.3148 -0.1353 0.040 Uiso 1 1 calc R
C19 C 0.5375(2) 0.4161(2) 0.0325(2) 0.0320(5) Uani 1 1 d .
C20 C 0.7772(2) 0.1582(2) 0.0448(2) 0.0254(4) Uani 1 1 d .
O3 O 0.83418(17) 0.01936(18) -0.06864(16) 0.0359(4) Uani 1 1 d .
N2 N 1.00157(17) 0.08805(19) 0.11571(18) 0.0284(4) Uani 1 1 d .
H2 H 1.0464 0.0543 0.1823 0.034 Uiso 1 1 calc R
C21 C 0.6259(2) 0.3281(2) 0.0387(2) 0.0280(5) Uani 1 1 d .
C22 C 0.7129(2) 0.2838(3) 0.1433(2) 0.0366(6) Uani 1 1 d .
H22 H 0.7213 0.3128 0.2138 0.044 Uiso 1 1 calc R
C23 C 0.6941(2) 0.2018(2) -0.0605(2) 0.0320(5) Uani 1 1 d .
H23 H 0.6883 0.1745 -0.1305 0.038 Uiso 1 1 calc R
C25 C 1.0597(2) 0.1755(2) 0.0810(2) 0.0307(5) Uani 1 1 d .
C26 C 1.1879(2) 0.1379(3) 0.1402(3) 0.0373(6) Uani 1 1 d .
H26 H 1.2145 0.1302 0.2246 0.045 Uiso 1 1 calc R
C24 C 0.7877(2) 0.1987(3) 0.1472(2) 0.0341(6) Uani 1 1 d .
H24 H 0.8452 0.1687 0.2193 0.041 Uiso 1 1 calc R
C27 C 1.2673(3) 0.2259(3) 0.1286(3) 0.0503(8) Uani 1 1 d .
H27A H 1.3484 0.2013 0.1742 0.075 Uiso 1 1 calc R
H27B H 1.2576 0.2997 0.1571 0.075 Uiso 1 1 calc R
H27C H 1.2467 0.2329 0.0471 0.075 Uiso 1 1 calc R
C28 C 1.0056(3) 0.1842(4) -0.0507(3) 0.0587(10) Uani 1 1 d .
H28A H 1.0029 0.1085 -0.0829 0.088 Uiso 1 1 calc R
H28B H 1.0528 0.2349 -0.0696 0.088 Uiso 1 1 calc R
H28C H 0.9266 0.2146 -0.0838 0.088 Uiso 1 1 calc R
S1 S 0.12193(5) 0.93143(5) 0.43512(5) 0.02891(14) Uani 1 1 d .
Cl1 Cl -0.21429(7) 1.02096(6) 0.36992(8) 0.0503(2) Uani 1 1 d .
O1 O 0.15392(18) 0.96357(18) 0.55119(17) 0.0377(4) Uani 1 1 d .
C4 C 0.21345(19) 0.8180(2) 0.4455(2) 0.0278(5) Uani 1 1 d .
O2 O 0.12996(17) 1.01538(19) 0.36001(18) 0.0399(4) Uani 1 1 d .
C5 C 0.3660(2) 0.6445(3) 0.4598(2) 0.0323(5) Uani 1 1 d .
N1 N -0.00943(18) 0.8857(2) 0.36666(18) 0.0295(4) Uani 1 1 d .
H1 H -0.0463 0.8947 0.2911 0.035 Uiso 1 1 calc R
C6 C 0.3107(2) 0.7940(2) 0.5494(2) 0.0320(5) Uani 1 1 d .
H6 H 0.3268 0.8362 0.6167 0.038 Uiso 1 1 calc R
C7 C 0.3857(2) 0.7073(3) 0.5556(2) 0.0364(6) Uani 1 1 d .
H7 H 0.4523 0.6910 0.6279 0.044 Uiso 1 1 calc R
C8 C 0.4506(2) 0.5504(3) 0.4676(3) 0.0413(6) Uani 1 1 d .
C9 C 0.1904(3) 0.7551(3) 0.3476(2) 0.0477(8) Uani 1 1 d .
H9 H 0.1231 0.7708 0.2756 0.057 Uiso 1 1 calc R
C12 C -0.1783(2) 0.7699(2) 0.3118(2) 0.0345(5) Uani 1 1 d .
H12 H -0.2150 0.8278 0.2488 0.041 Uiso 1 1 calc R
C13 C -0.1172(3) 0.9187(3) 0.4716(3) 0.0394(6) Uani 1 1 d .
H13A H -0.0488 0.9590 0.5329 0.047 Uiso 1 1 calc R
H13B H -0.1570 0.8801 0.5088 0.047 Uiso 1 1 calc R
C14 C -0.0759(2) 0.8296(2) 0.4166(2) 0.0305(5) Uani 1 1 d .
C10 C 0.2662(3) 0.6691(4) 0.3559(3) 0.0497(8) Uani 1 1 d .
H10 H 0.2495 0.6259 0.2890 0.060 Uiso 1 1 calc R
Cl2 Cl 1.09689(14) 0.30316(10) 0.27009(12) 0.0838(4) Uani 1 1 d .
C33 C -0.1395(3) 0.6709(3) 0.2636(3) 0.0494(7) Uani 1 1 d .
H33A H -0.1276 0.6029 0.3109 0.074 Uiso 1 1 calc R
H33B H -0.0666 0.6909 0.2654 0.074 Uiso 1 1 calc R
H33C H -0.1995 0.6555 0.1836 0.074 Uiso 1 1 calc R
C31 C 1.2035(4) 0.0221(4) 0.0984(5) 0.0733(13) Uani 1 1 d .
H31A H 1.1857 0.0279 0.0177 0.110 Uiso 1 1 calc R
H31B H 1.1508 -0.0328 0.1042 0.110 Uiso 1 1 calc R
H31C H 1.2840 -0.0033 0.1465 0.110 Uiso 1 1 calc R
C30 C 1.0411(3) 0.2924(3) 0.1182(3) 0.0480(7) Uani 1 1 d .
H30A H 0.9568 0.3094 0.0781 0.058 Uiso 1 1 calc R
H30B H 1.0793 0.3502 0.0939 0.058 Uiso 1 1 calc R
C29 C 0.4190(4) 0.3629(5) -0.0317(7) 0.105(2) Uani 1 1 d .
H29A H 0.3600 0.4228 -0.0655 0.157 Uiso 1 1 calc R
H29B H 0.4048 0.3173 0.0220 0.157 Uiso 1 1 calc R
H29C H 0.4149 0.3140 -0.0934 0.157 Uiso 1 1 calc R

loop_
_atom_site_aniso_label
_atom_site_aniso_U_11
_atom_site_aniso_U_22
_atom_site_aniso_U_33
_atom_site_aniso_U_23
_atom_site_aniso_U_13
_atom_site_aniso_U_12
C32 0.0426(14) 0.0452(16) 0.0393(14) 0.0218(12) 0.0231(12) 0.0138(12)
C11 0.0406(14) 0.0380(14) 0.0608(18) 0.0029(13) 0.0320(14) -0.0058(12)
C1 0.090(4) 0.113(5) 0.161(7) -0.073(5) -0.010(4) 0.059(4)
C2 0.265(11) 0.178(8) 0.124(6) 0.086(6) 0.127(7) 0.186(9)
C3 0.103(5) 0.075(4) 0.378(15) 0.006(6) 0.172(8) 0.021(3)
C16 0.175(6) 0.071(3) 0.184(7) 0.067(4) 0.149(6) 0.076(4)
C17 0.085(3) 0.114(4) 0.062(2) -0.019(3) 0.027(2) 0.053(3)
S2 0.0243(2) 0.0238(3) 0.0288(2) 0.0018(2) 0.0139(2) 0.0036(2)
O4 0.0296(8) 0.0285(9) 0.0395(9) 0.0062(7) 0.0166(7) -0.0006(7)
C18 0.0296(11) 0.0377(14) 0.0293(11) 0.0042(10) 0.0123(10) 0.0084(10)
C19 0.0262(10) 0.0285(12) 0.0407(12) -0.0021(10) 0.0161(9) 0.0054(9)
C20 0.0258(10) 0.0238(10) 0.0300(10) 0.0014(9) 0.0164(9) 0.0028(8)
O3 0.0393(9) 0.0357(10) 0.0316(9) -0.0040(7) 0.0165(7) 0.0061(8)
N2 0.0210(8) 0.0331(10) 0.0317(10) 0.0113(8) 0.0133(8) 0.0038(8)
C21 0.0220(10) 0.0257(11) 0.0372(12) -0.0023(9) 0.0151(9) 0.0008(8)
C22 0.0351(12) 0.0467(16) 0.0295(11) -0.0016(11) 0.0171(10) 0.0097(12)
C23 0.0314(11) 0.0369(13) 0.0285(11) 0.0013(9) 0.0154(10) 0.0074(10)
C25 0.0279(11) 0.0354(13) 0.0349(11) 0.0051(10) 0.0200(10) 0.0003(9)
C26 0.0265(11) 0.0419(15) 0.0454(14) 0.0013(12) 0.0190(11) -0.0007(10)
C24 0.0329(12) 0.0431(14) 0.0232(10) 0.0020(10) 0.0114(9) 0.0107(11)
C27 0.0347(14) 0.0542(19) 0.0624(19) 0.0062(16) 0.0242(14) -0.0104(13)
C28 0.0402(15) 0.099(3) 0.0348(14) 0.0163(17) 0.0166(12) -0.0141(17)
S1 0.0271(3) 0.0281(3) 0.0297(3) 0.0048(2) 0.0126(2) 0.0035(2)
Cl1 0.0427(4) 0.0333(3) 0.0770(5) 0.0054(3) 0.0310(4) 0.0090(3)
O1 0.0398(10) 0.0362(10) 0.0348(9) -0.0047(8) 0.0165(8) 0.0040(8)
C4 0.0215(10) 0.0354(12) 0.0256(10) 0.0034(9) 0.0109(9) 0.0046(9)
O2 0.0351(9) 0.0367(10) 0.0431(10) 0.0132(8) 0.0155(8) -0.0006(8)
C5 0.0236(10) 0.0407(14) 0.0347(12) 0.0035(10) 0.0159(9) 0.0028(10)
N1 0.0244(9) 0.0347(11) 0.0294(9) 0.0103(8) 0.0132(8) 0.0048(8)
C6 0.0286(11) 0.0338(12) 0.0249(10) -0.0002(9) 0.0064(9) 0.0008(10)
C7 0.0255(11) 0.0418(15) 0.0316(12) 0.0016(10) 0.0060(9) 0.0038(10)
C8 0.0295(11) 0.0462(16) 0.0498(15) 0.0012(14) 0.0206(11) 0.0104(12)
C9 0.0362(13) 0.069(2) 0.0272(12) -0.0069(13) 0.0076(10) 0.0212(14)
C12 0.0361(12) 0.0310(12) 0.0417(13) 0.0052(10) 0.0231(11) -0.0010(10)
C13 0.0403(13) 0.0426(15) 0.0409(13) 0.0024(12) 0.0243(11) 0.0052(12)
C14 0.0322(11) 0.0318(12) 0.0327(11) 0.0092(10) 0.0198(10) 0.0066(10)
C10 0.0398(14) 0.071(2) 0.0328(13) -0.0096(14) 0.0139(12) 0.0199(15)
Cl2 0.1415(11) 0.0627(6) 0.0912(8) -0.0374(6) 0.0910(9) -0.0412(7)
C33 0.0612(19) 0.0458(17) 0.0577(18) -0.0096(15) 0.0418(17) -0.0079(15)
C31 0.057(2) 0.059(2) 0.126(4) -0.008(3) 0.062(3) 0.0056(18)
C30 0.0578(18) 0.0330(14) 0.071(2) 0.0109(14) 0.0455(17) 0.0021(13)
C29 0.041(2) 0.080(3) 0.194(7) -0.045(4) 0.058(3) -0.001(2)

loop_
_atom_type_symbol
_atom_type_description
_atom_type_scat_dispersion_real
_atom_type_scat_dispersion_imag
_atom_type_scat_source
C C 0.0033 0.0016 'International Tables Vol C Tables 4.2.6.8 and 6.1.1.4'
H H 0.0000 0.0000 'International Tables Vol C Tables 4.2.6.8 and 6.1.1.4'
N N 0.0061 0.0033 'International Tables Vol C Tables 4.2.6.8 and 6.1.1.4'
O O 0.0106 0.0060 'International Tables Vol C Tables 4.2.6.8 and 6.1.1.4'
S S 0.1246 0.1234 'International Tables Vol C Tables 4.2.6.8 and 6.1.1.4'
Cl Cl 0.1484 0.1585 'International Tables Vol C Tables 4.2.6.8 and 6.1.1.4'

loop_
_geom_angle_atom_site_label_1
_geom_angle_atom_site_label_2
_geom_angle_atom_site_label_3
_geom_angle
O3 S2 O4 118.78(12)
O3 S2 N2 110.17(12)
O4 S2 N2 104.34(11)
O3 S2 C20 106.14(11)
O4 S2 C20 107.60(11)
N2 S2 C20 109.64(12)
C23 C18 C21 121.8(2)
C16 C19 C29 109.0(5)
C16 C19 C21 110.7(3)
C29 C19 C21 107.7(3)
C16 C19 C17 110.6(5)
C29 C19 C17 106.2(4)
C21 C19 C17 112.4(3)
C24 C20 C23 120.8(2)
C24 C20 S2 119.06(19)
C23 C20 S2 120.16(19)
C25 N2 S2 129.38(17)
C22 C21 C18 117.0(2)
C22 C21 C19 122.6(2)
C18 C21 C19 120.3(2)
C24 C22 C21 121.9(2)
C20 C23 C18 119.4(2)
N2 C25 C30 109.5(2)
N2 C25 C28 112.1(2)
C30 C25 C28 104.5(3)
N2 C25 C26 104.4(2)
C30 C25 C26 114.0(3)
C28 C25 C26 112.4(2)
C31 C26 C27 110.3(3)
C31 C26 C25 112.5(3)
C27 C26 C25 112.9(3)
C20 C24 C22 119.1(2)
O1 S1 O2 118.59(14)
O1 S1 N1 111.29(12)
O2 S1 N1 105.31(11)
O1 S1 C4 106.67(11)
O2 S1 C4 106.99(12)
N1 S1 C4 107.47(12)
C6 C4 C9 119.6(2)
C6 C4 S1 120.2(2)
C9 C4 S1 120.18(19)
C7 C5 C10 117.3(3)
C7 C5 C8 121.3(2)
C10 C5 C8 121.3(3)
C14 N1 S1 127.35(17)
C4 C6 C7 119.8(2)
C5 C7 C6 122.0(2)
C1 C8 C2 110.9(6)
C1 C8 C3 108.4(6)
C2 C8 C3 105.3(7)
C1 C8 C5 113.0(3)
C2 C8 C5 111.3(3)
C3 C8 C5 107.5(3)
C10 C9 C4 119.6(3)
C33 C12 C11 109.6(2)
C33 C12 C14 113.2(2)
C11 C12 C14 112.6(2)
C14 C13 Cl1 113.15(19)
N1 C14 C13 109.7(2)
N1 C14 C32 110.9(2)
C13 C14 C32 107.9(2)
N1 C14 C12 104.3(2)
C13 C14 C12 112.4(2)
C32 C14 C12 111.7(2)
C9 C10 C5 121.7(3)
C25 C30 Cl2 112.9(2)

loop_
_geom_bond_atom_site_label_1
_geom_bond_atom_site_label_2
_geom_bond_distance
C32 C14 1.536(3)
C11 C12 1.534(4)
C1 C8 1.456(7)
C2 C8 1.476(7)
C3 C8 1.490(7)
C16 C19 1.494(6)
C17 C19 1.537(5)
S2 O3 1.4350(19)
S2 O4 1.4408(19)
S2 N2 1.602(2)
S2 C20 1.770(2)
C18 C23 1.383(4)
C18 C21 1.399(4)
C19 C29 1.502(5)
C19 C21 1.532(3)
C20 C24 1.381(3)
C20 C23 1.383(3)
N2 C25 1.485(3)
C21 C22 1.397(4)
C22 C24 1.389(4)
C25 C30 1.522(4)
C25 C28 1.532(4)
C25 C26 1.540(3)
C26 C31 1.522(5)
C26 C27 1.534(4)
S1 O1 1.433(2)
S1 O2 1.443(2)
S1 N1 1.606(2)
S1 C4 1.759(2)
Cl1 C13 1.792(3)
C4 C6 1.375(3)
C4 C9 1.392(4)
C5 C7 1.380(4)
C5 C10 1.391(4)
C5 C8 1.539(4)
N1 C14 1.489(3)
C6 C7 1.395(4)
C9 C10 1.389(4)
C12 C33 1.534(4)
C12 C14 1.551(4)
C13 C14 1.523(4)
Cl2 C30 1.778(4)
